data_1557825
loop_
_publ_author_name
'Yang, Wei-Qun'
'Shao, Xue-Hua'
'Deng, Fang'
'Hu, Li-Jun'
'Xiong, Yu'
'Huang, Xiao-Jun'
'Fan, Chun-Lin'
'Jiang, Ren-Wang'
'Ye, Wen-Cai'
'Wang, Ying'

_publ_section_title
;
 Unprecedented Quassinoids from Eurycoma longifolia: Biogenetic Evidence
 and Antifeedant Effects
;
_journal_name_full 'Journal of Natural Products'
_journal_paper_doi 10.1021/acs.jnatprod.0c00244
_journal_year 2020
_chemical_absolute_configuration ad
_chemical_formula_moiety 'C27 H32.77 O8'
_chemical_formula_sum 'C27 H33 O8'
_chemical_formula_weight 485.53
_space_group_crystal_system monoclinic
_space_group_IT_number 4
_space_group_name_Hall 'P 2yb'
_space_group_name_H-M_alt 'P 1 21 1'
_atom_sites_solution_hydrogens geom
_atom_sites_solution_primary dual
_audit_creation_date 2019-06-11
_audit_creation_method
;
Olex2 1.2
(compiled 2018.05.29 svn.r3508 for OlexSys, GUI svn.r5506)
;
_cell_angle_alpha 90
_cell_angle_beta 99.7250(10)
_cell_angle_gamma 90
_cell_formula_units_Z 2
_cell_length_a 8.32150(10)
_cell_length_b 10.26040(10)
_cell_length_c 14.32600(10)
_cell_measurement_reflns_used 10144
_cell_measurement_temperature 100.00(10)
_cell_measurement_theta_max 73.4250
_cell_measurement_theta_min 4.2920
_cell_volume 1205.60(2)
_computing_cell_refinement 'CrysAlisPro 1.171.38.43f (Rigaku OD, 2015)'
_computing_data_collection 'CrysAlisPro 1.171.38.43f (Rigaku OD, 2015)'
_computing_data_reduction 'CrysAlisPro 1.171.38.43f (Rigaku OD, 2015)'
_computing_molecular_graphics 'Olex2 (Dolomanov et al., 2009)'
_computing_publication_material 'Olex2 (Dolomanov et al., 2009)'
_computing_structure_refinement 'ShelXL (Sheldrick, 2015)'
_computing_structure_solution 'ShelXT (Sheldrick, 2015)'
_diffrn_ambient_environment N~2~
_diffrn_ambient_temperature 100.00(10)
_diffrn_detector 'CCD plate'
_diffrn_detector_area_resol_mean 5.2684
_diffrn_detector_type AtlasS2
_diffrn_measured_fraction_theta_full 0.997
_diffrn_measured_fraction_theta_max 0.980
_diffrn_measurement_details
;
List of Runs (angles in degrees, time in seconds):

  # Type    Start    End  Width  t~exp~   \w     \q     \k     \f   Frames
--------------------------------------------------------------------------
  1  \w    -72.00 -47.00   1.00    1.00    --  -40.98 -57.00-150.00   25
  2  \w   -116.00  -8.00   1.00    1.00    --  -40.98 -77.00-150.00  108
  3  \w   -113.00 -75.00   1.00    1.00    --  -40.98 -57.00 -90.00   38
  4  \w    -64.00  22.00   1.00    1.00    --  -40.98  37.00   0.00   86
  5  \w    -60.00 -18.00   1.00    1.00    --  -40.98 -37.00 -90.00   42
  6  \w    -72.00 -34.00   1.00    1.00    --  -40.98 -57.00 -90.00   38
  7  \w      1.00  81.00   1.00    1.00    --   40.98 -99.00  60.00   80
  8  \w      9.00  34.00   1.00    1.00    --   40.98  77.00-150.00   25
  9  \w     31.00  57.00   1.00    1.00    --   40.98  37.00 -60.00   26
 10  \w     75.00 102.00   1.00    1.00    --  106.95  77.00 -60.00   27
 11  \w     78.00 105.00   1.00    1.00    --  106.95  61.00 -30.00   27
 12  \w     74.00 100.00   1.00    1.00    --  106.95  77.00 -90.00   26
 13  \w    153.00 178.00   1.00    1.00    --  106.95  61.00 -30.00   25
 14  \w     24.00  68.00   1.00    1.00    --  106.95 -94.00-120.00   44
 15  \w     95.00 162.00   1.00    1.00    --  106.95 125.00  30.00   67
 16  \w     81.00 176.00   1.00    1.00    --  106.95  45.00 -90.00   95
 17  \w     36.00  82.00   1.00    1.00    --  106.95 -61.00  90.00   46
 18  \w     79.00 104.00   1.00    1.00    --  106.95  61.00 -90.00   25
 19  \w     75.00 100.00   1.00    1.00    --  106.95  77.00-150.00   25
 20  \w    106.00 140.00   1.00    1.00    --  106.95  61.00-120.00   34
 21  \w     78.00 105.00   1.00    1.00    --  106.95  61.00 -60.00   27
 22  \w     78.00 112.00   1.00    1.00    --  106.95  61.00-180.00   34
 23  \w     78.00 104.00   1.00    1.00    --  106.95  61.00-150.00   26
 24  \w     74.00 100.00   1.00    1.00    --  106.95  77.00-120.00   26
 25  \w     78.00 104.00   1.00    1.00    --  106.95  61.00-120.00   26
 26  \w     77.00 103.00   1.00    1.00    --  106.95  77.00 -30.00   26
 27  \w     81.00 107.00   1.00    1.00    --  106.95  45.00-120.00   26
 28  \w     82.00 114.00   1.00    1.00    --  106.95  45.00 -60.00   32
 29  \w    141.00 167.00   1.00    1.00    --  106.95  45.00 -60.00   26
 30  \w     81.00 136.00   1.00    1.00    --  106.95  45.00 -30.00   55
 31  \w     72.00 109.00   1.00    1.00    --  106.95 -94.00-120.00   37
 32  \w     94.00 174.00   1.00    1.00    --  106.95 125.00 -60.00   80
 33  \w     74.00 177.00   1.00    1.00    --  106.95  77.00-180.00  103
 34  \w    -75.00 -49.00   1.00    1.00    --  -41.23 -37.00 -90.00   26
 35  \w    -57.00 -29.00   1.00    1.00    --  -41.23 -77.00  30.00   28
 36  \w     78.00 104.00   1.00    1.00    --  106.95  61.00 -90.00   26
 37  \w     82.00 108.00   1.00    1.00    --  106.95  45.00   0.00   26
 38  \w     75.00 101.00   1.00    1.00    --  106.95  77.00 -30.00   26
 39  \w    111.00 136.00   1.00    1.00    --  106.95 -61.00  30.00   25
;
_diffrn_measurement_device 'four-circle diffractometer'
_diffrn_orient_matrix_type 'CrysAlisPro convention (1999,Acta A55,543-557)'
_diffrn_orient_matrix_UB_11 -0.1453554000
_diffrn_orient_matrix_UB_12 -0.0005723000
_diffrn_orient_matrix_UB_13 -0.0824390000
_diffrn_orient_matrix_UB_21 -0.1177679000
_diffrn_orient_matrix_UB_22 -0.0208435000
_diffrn_orient_matrix_UB_23 0.0708502000
_diffrn_orient_matrix_UB_31 -0.0170773000
_diffrn_orient_matrix_UB_32 0.1486606000
_diffrn_orient_matrix_UB_33 0.0095948000
_diffrn_radiation_probe x-ray
_diffrn_radiation_type CuK\a
_diffrn_radiation_wavelength 1.54178
_diffrn_reflns_av_R_equivalents 0.0204
_diffrn_reflns_av_unetI/netI 0.0196
_diffrn_reflns_Laue_measured_fraction_full 0.997
_diffrn_reflns_Laue_measured_fraction_max 0.980
_diffrn_reflns_limit_h_max 9
_diffrn_reflns_limit_h_min -10
_diffrn_reflns_limit_k_max 12
_diffrn_reflns_limit_k_min -11
_diffrn_reflns_limit_l_max 17
_diffrn_reflns_limit_l_min -16
_diffrn_reflns_number 11208
_diffrn_reflns_point_group_measured_fraction_full 0.941
_diffrn_reflns_point_group_measured_fraction_max 0.914
_diffrn_reflns_theta_full 67.679
_diffrn_reflns_theta_max 73.553
_diffrn_reflns_theta_min 5.329
_diffrn_source 'micro-focus sealed X-ray tube'
_diffrn_source_type 'SuperNova (Cu) X-ray Source'
_exptl_absorpt_coefficient_mu 0.810
_exptl_absorpt_correction_T_max 1.00000
_exptl_absorpt_correction_T_min 0.59982
_exptl_absorpt_process_details
;
CrysAlisPro 1.171.38.43f (Rigaku Oxford Diffraction, 2015)
Empirical absorption correction using spherical harmonics,
 implemented in SCALE3 ABSPACK scaling algorithm.
;
_exptl_crystal_density_diffrn 1.337
_exptl_crystal_description block
_exptl_crystal_F_000 518
_refine_diff_density_max 0.629
_refine_diff_density_min -0.231
_refine_diff_density_rms 0.051
_refine_ls_abs_structure_details
;
 Flack x determined using 1889 quotients [(I+)-(I-)]/[(I+)+(I-)]
 (Parsons, Flack and Wagner, Acta Cryst. B69 (2013) 249-259).
;
_refine_ls_abs_structure_Flack -0.03(7)
_refine_ls_extinction_method none
_refine_ls_goodness_of_fit_ref 1.067
_refine_ls_hydrogen_treatment constr
_refine_ls_matrix_type full
_refine_ls_number_parameters 333
_refine_ls_number_reflns 4443
_refine_ls_number_restraints 1
_refine_ls_restrained_S_all 1.067
_refine_ls_R_factor_all 0.0362
_refine_ls_R_factor_gt 0.0361
_refine_ls_shift/su_max 0.001
_refine_ls_shift/su_mean 0.000
_refine_ls_structure_factor_coef Fsqd
_refine_ls_weighting_details 'w=1/[\s^2^(Fo^2^)+(0.0687P)^2^+0.2450P] where P=(Fo^2^+2Fc^2^)/3'
_refine_ls_weighting_scheme calc
_refine_ls_wR_factor_gt 0.0981
_refine_ls_wR_factor_ref 0.0983
_reflns_Friedel_coverage 0.762
_reflns_Friedel_fraction_full 0.877
_reflns_Friedel_fraction_max 0.839
_reflns_number_gt 4420
_reflns_number_total 4443
_reflns_threshold_expression 'I > 2\s(I)'
_cod_data_source_file np0c00244_si_005.cif
_cod_data_source_block 5
_cod_database_code 1557825
_shelx_shelxl_version_number 2017/1
_chemical_oxdiff_usercomment block
_shelx_space_group_comment
;
The symmetry employed for this shelxl refinement is uniquely defined
by the following loop, which should always be used as a source of
symmetry information in preference to the above space-group names.
They are only intended as comments.
;
_reflns_odcompleteness_completeness 99.74
_reflns_odcompleteness_iscentric 1
_reflns_odcompleteness_theta 66.97
_olex2_refinement_description
;
1. Fixed Uiso
 At 1.2 times of:
  All C(H) groups, All C(H,H) groups
 At 1.5 times of:
  All C(H,H,H) groups, All O(H) groups
2. Others
 Sof(O4)=Sof(H4A)=1-FVAR(1)
 Sof(H21)=Sof(O5)=Sof(H5A)=FVAR(1)
3.a Ternary CH refined with riding coordinates:
 C4(H4), C5(H5), C7(H7), C9(H9), C11(H11), C17(H17), C20(H20)
3.b Secondary CH2 refined with riding coordinates:
 C6(H6A,H6B), C12(H12A,H12B), C22(H22A,H22B)
3.c Aromatic/amide H refined with riding coordinates:
 C2(H2), C3(H3), C15(H15), C21(H21)
3.d Idealised Me refined as rotating group:
 C18(H18A,H18B,H18C), C19(H19A,H19B,H19C), C29(H29A,H29B,H29C), C30(H30A,H30B,
 H30C), C32(H32A,H32B,H32C)
3.e Idealised tetrahedral OH refined as rotating group:
 O4(H4A), O5(H5A)
;
_olex2_submission_special_instructions 'No special instructions were received'
_oxdiff_exptl_absorpt_empirical_details
;
Empirical correction (ABSPACK) includes:
- Absorption correction using spherical harmonics
- Frame scaling
- Detector area scaling
;
_oxdiff_exptl_absorpt_empirical_full_max 2.271
_oxdiff_exptl_absorpt_empirical_full_min 0.561

loop_
_space_group_symop_operation_xyz
'x, y, z'
'-x, y+1/2, -z'

loop_
_atom_site_label
_atom_site_type_symbol
_atom_site_fract_x
_atom_site_fract_y
_atom_site_fract_z
_atom_site_U_iso_or_equiv
_atom_site_adp_type
_atom_site_occupancy
_atom_site_site_symmetry_order
_atom_site_calc_flag
_atom_site_refinement_flags_posn
_atom_site_refinement_flags_adp
_atom_site_refinement_flags_occupancy
_atom_site_disorder_assembly
_atom_site_disorder_group
C1 C 0.2690(3) 0.5271(2) 0.98607(15) 0.0187(5) Uani 1 1 d . . . . .
C2 C 0.2323(3) 0.5049(3) 1.08188(16) 0.0238(5) Uani 1 1 d . . . . .
H2 H 0.204367 0.575840 1.116229 0.029 Uiso 1 1 calc R . . . .
C3 C 0.2375(3) 0.3876(3) 1.12095(16) 0.0246(5) Uani 1 1 d . . . . .
H3 H 0.226801 0.381869 1.184391 0.030 Uiso 1 1 calc R . . . .
C4 C 0.2596(3) 0.2638(3) 1.06942(15) 0.0214(5) Uani 1 1 d . . . . .
H4 H 0.373851 0.236965 1.086496 0.026 Uiso 1 1 calc R . . . .
C5 C 0.2240(3) 0.2878(2) 0.96205(14) 0.0172(4) Uani 1 1 d . . . . .
H5 H 0.107840 0.309001 0.945590 0.021 Uiso 1 1 calc R . . . .
C6 C 0.2526(3) 0.1646(2) 0.90706(15) 0.0197(5) Uani 1 1 d . . . . .
H6A H 0.365354 0.137869 0.925129 0.024 Uiso 1 1 calc R . . . .
H6B H 0.184481 0.095197 0.924784 0.024 Uiso 1 1 calc R . . . .
C7 C 0.2158(3) 0.1822(2) 0.80031(15) 0.0180(4) Uani 1 1 d . . . . .
H7 H 0.251919 0.103907 0.770634 0.022 Uiso 1 1 calc R . . . .
C8 C 0.3021(3) 0.3003(2) 0.76603(15) 0.0157(4) Uani 1 1 d . . . . .
C9 C 0.2740(2) 0.4249(2) 0.82361(15) 0.0151(4) Uani 1 1 d . . . . .
H9 H 0.155356 0.436521 0.812367 0.018 Uiso 1 1 calc R . . . .
C10 C 0.3202(3) 0.4073(2) 0.93314(15) 0.0171(5) Uani 1 1 d . . . . .
C11 C 0.3401(3) 0.5485(2) 0.77958(15) 0.0162(4) Uani 1 1 d . . . . .
H11 H 0.423941 0.589350 0.826786 0.019 Uiso 1 1 calc R . . . .
C12 C 0.4079(3) 0.5283(2) 0.68782(15) 0.0177(4) Uani 1 1 d . . . . .
H12A H 0.517055 0.492604 0.703875 0.021 Uiso 1 1 calc R . . . .
H12B H 0.417330 0.612810 0.658876 0.021 Uiso 1 1 calc R . . . .
C13 C 0.3067(3) 0.4376(2) 0.61311(15) 0.0170(4) Uani 1 1 d . . . . .
C14 C 0.2262(3) 0.3319(2) 0.66479(15) 0.0169(4) Uani 1 1 d . . . . .
C15 C 0.0815(3) 0.2808(3) 0.62833(15) 0.0200(5) Uani 1 1 d . . . . .
H15 H 0.046658 0.285387 0.563224 0.024 Uiso 1 1 calc R . . . .
C16 C -0.0245(3) 0.2176(2) 0.68683(15) 0.0193(5) Uani 1 1 d . . . . .
C17 C 0.4282(3) 0.3761(2) 0.55474(15) 0.0178(4) Uani 1 1 d . . . . .
H17 H 0.518021 0.336917 0.598888 0.021 Uiso 1 1 calc R . . . .
C18 C 0.1754(3) 0.5158(2) 0.54800(15) 0.0202(5) Uani 1 1 d . . . . .
H18A H 0.128326 0.462512 0.495360 0.030 Uiso 1 1 calc GR . . . .
H18B H 0.223967 0.591703 0.525115 0.030 Uiso 1 1 calc GR . . . .
H18C H 0.091947 0.542076 0.582860 0.030 Uiso 1 1 calc GR . . . .
C19 C 0.5058(3) 0.3954(2) 0.96841(15) 0.0200(5) Uani 1 1 d . . . . .
H19A H 0.562035 0.460540 0.938149 0.030 Uiso 1 1 calc GR . . . .
H19B H 0.542186 0.310444 0.953208 0.030 Uiso 1 1 calc GR . . . .
H19C H 0.528452 0.407903 1.035769 0.030 Uiso 1 1 calc GR . . . .
C20 C 0.5015(3) 0.4712(2) 0.48885(16) 0.0198(5) Uani 1 1 d . . . . .
H20 H 0.474998 0.561514 0.502467 0.024 Uiso 1 1 calc R . . . .
C21 C 0.6861(3) 0.4535(3) 0.49968(18) 0.0243(5) Uani 1 1 d . . . . .
H21 H 0.761651 0.519681 0.517037 0.029 Uiso 0.772(6) 1 calc R . P A 1
C22 C 0.4162(3) 0.4320(2) 0.38943(15) 0.0209(5) Uani 1 1 d . . . . .
H22A H 0.332133 0.494480 0.365042 0.025 Uiso 1 1 calc R . . . .
H22B H 0.493942 0.427056 0.346129 0.025 Uiso 1 1 calc R . . . .
C23 C 0.3431(3) 0.3004(2) 0.40142(15) 0.0194(5) Uani 1 1 d . . . . .
C29 C 0.1528(3) 0.1565(3) 1.10187(17) 0.0265(5) Uani 1 1 d . . . . .
H29A H 0.039946 0.178921 1.083318 0.040 Uiso 1 1 calc GR . . . .
H29B H 0.177500 0.148142 1.169524 0.040 Uiso 1 1 calc GR . . . .
H29C H 0.174225 0.075231 1.073056 0.040 Uiso 1 1 calc GR . . . .
C30 C 0.4808(3) 0.2523(2) 0.77056(16) 0.0195(5) Uani 1 1 d . . . . .
H30A H 0.488499 0.201764 0.715086 0.029 Uiso 1 1 calc GR . . . .
H30B H 0.511597 0.199371 0.825966 0.029 Uiso 1 1 calc GR . . . .
H30C H 0.552351 0.326069 0.773431 0.029 Uiso 1 1 calc GR . . . .
C31 C 0.2365(3) 0.7646(2) 0.75867(15) 0.0177(4) Uani 1 1 d . . . . .
C32 C 0.0859(3) 0.8443(3) 0.7281(2) 0.0279(6) Uani 1 1 d . . . . .
H32A H 0.096337 0.891937 0.671790 0.042 Uiso 1 1 calc GR . . . .
H32B H 0.072025 0.904296 0.777583 0.042 Uiso 1 1 calc GR . . . .
H32C H -0.007185 0.787781 0.715458 0.042 Uiso 1 1 calc GR . . . .
O1 O 0.2722(2) 0.63748(18) 0.95497(11) 0.0237(4) Uani 1 1 d . . . . .
O2 O 0.20158(18) 0.63715(16) 0.75744(10) 0.0167(3) Uani 1 1 d . . . . .
O3 O 0.37171(19) 0.80994(17) 0.77958(11) 0.0221(4) Uani 1 1 d . . . . .
O4 O 0.7567(10) 0.5204(9) 0.4347(6) 0.030(2) Uani 0.228(6) 1 d . . P A 2
H4A H 0.745179 0.598892 0.441990 0.045 Uiso 0.228(6) 1 calc GR . P A 2
O5 O 0.7266(3) 0.3271(2) 0.48046(15) 0.0237(6) Uani 0.772(6) 1 d . . P A 1
H5A H 0.750695 0.286705 0.530261 0.036 Uiso 0.772(6) 1 calc GR . P A 1
O6 O 0.2848(2) 0.22371(19) 0.34229(12) 0.0263(4) Uani 1 1 d . . . . .
O7 O 0.3477(2) 0.27433(17) 0.49479(11) 0.0201(3) Uani 1 1 d . . . . .
O8 O 0.03819(19) 0.18959(17) 0.77674(10) 0.0190(3) Uani 1 1 d . . . . .
O9 O -0.17021(19) 0.20056(19) 0.65940(11) 0.0247(4) Uani 1 1 d . . . . .

loop_
_atom_site_aniso_label
_atom_site_aniso_U_11
_atom_site_aniso_U_22
_atom_site_aniso_U_33
_atom_site_aniso_U_23
_atom_site_aniso_U_13
_atom_site_aniso_U_12
C1 0.0139(9) 0.0241(13) 0.0166(10) -0.0016(9) -0.0018(7) -0.0025(8)
C2 0.0236(11) 0.0305(15) 0.0171(10) -0.0063(9) 0.0031(8) -0.0044(10)
C3 0.0240(11) 0.0358(15) 0.0134(10) -0.0015(10) 0.0015(8) -0.0078(10)
C4 0.0196(10) 0.0295(14) 0.0138(10) 0.0029(9) -0.0008(8) -0.0034(9)
C5 0.0165(9) 0.0208(12) 0.0133(10) 0.0015(8) -0.0005(7) -0.0021(8)
C6 0.0243(11) 0.0182(12) 0.0161(10) 0.0036(8) 0.0020(8) -0.0010(9)
C7 0.0212(11) 0.0164(12) 0.0161(10) -0.0015(8) 0.0021(8) -0.0012(9)
C8 0.0164(10) 0.0155(11) 0.0150(9) -0.0001(8) 0.0016(8) -0.0007(8)
C9 0.0141(9) 0.0158(11) 0.0145(10) 0.0002(8) 0.0001(7) -0.0006(8)
C10 0.0164(10) 0.0190(12) 0.0149(10) -0.0001(8) 0.0000(8) -0.0019(8)
C11 0.0159(9) 0.0164(12) 0.0152(10) -0.0007(8) -0.0003(7) 0.0008(8)
C12 0.0181(10) 0.0169(12) 0.0183(10) 0.0002(8) 0.0033(8) -0.0016(8)
C13 0.0185(10) 0.0178(12) 0.0145(9) 0.0010(8) 0.0021(8) 0.0000(8)
C14 0.0204(10) 0.0171(12) 0.0134(10) -0.0027(8) 0.0036(8) 0.0015(8)
C15 0.0223(11) 0.0248(13) 0.0122(9) 0.0000(8) 0.0014(8) -0.0040(9)
C16 0.0242(11) 0.0189(12) 0.0141(10) -0.0037(8) 0.0013(8) -0.0052(9)
C17 0.0214(10) 0.0174(12) 0.0144(10) -0.0003(8) 0.0020(8) -0.0008(8)
C18 0.0213(10) 0.0218(13) 0.0173(10) 0.0030(9) 0.0024(8) 0.0017(9)
C19 0.0176(10) 0.0249(13) 0.0164(10) 0.0003(9) -0.0005(8) -0.0022(9)
C20 0.0232(11) 0.0180(12) 0.0193(10) 0.0016(9) 0.0066(8) 0.0012(9)
C21 0.0220(11) 0.0224(13) 0.0295(12) 0.0000(10) 0.0073(9) -0.0017(9)
C22 0.0255(11) 0.0219(13) 0.0163(10) 0.0059(9) 0.0061(8) 0.0063(9)
C23 0.0185(10) 0.0232(13) 0.0165(10) 0.0005(9) 0.0036(8) 0.0071(9)
C29 0.0311(12) 0.0310(15) 0.0171(10) 0.0024(9) 0.0035(9) -0.0057(10)
C30 0.0213(11) 0.0186(12) 0.0184(10) 0.0027(8) 0.0032(8) 0.0030(9)
C31 0.0217(10) 0.0163(12) 0.0158(10) 0.0000(8) 0.0047(8) -0.0002(8)
C32 0.0217(11) 0.0188(14) 0.0428(14) 0.0062(10) 0.0045(10) 0.0017(9)
O1 0.0292(9) 0.0206(9) 0.0216(8) -0.0024(7) 0.0044(6) -0.0014(7)
O2 0.0163(7) 0.0152(8) 0.0180(7) 0.0002(6) 0.0011(5) 0.0000(6)
O3 0.0214(8) 0.0190(9) 0.0243(8) 0.0002(7) -0.0004(6) -0.0047(6)
O4 0.034(4) 0.021(5) 0.034(4) -0.002(3) 0.005(3) 0.001(3)
O5 0.0247(11) 0.0239(13) 0.0225(11) 0.0002(9) 0.0040(8) 0.0056(9)
O6 0.0259(8) 0.0305(11) 0.0210(8) -0.0061(7) -0.0002(6) 0.0039(7)
O7 0.0278(8) 0.0166(9) 0.0161(7) -0.0003(6) 0.0040(6) -0.0016(6)
O8 0.0209(7) 0.0220(9) 0.0139(7) 0.0000(6) 0.0018(6) -0.0060(6)
O9 0.0200(8) 0.0330(11) 0.0201(8) -0.0022(7) 0.0010(6) -0.0088(7)

loop_
_atom_type_symbol
_atom_type_description
_atom_type_scat_dispersion_real
_atom_type_scat_dispersion_imag
_atom_type_scat_source
C C 0.0181 0.0091 'International Tables Vol C Tables 4.2.6.8 and 6.1.1.4'
H H 0.0000 0.0000 'International Tables Vol C Tables 4.2.6.8 and 6.1.1.4'
O O 0.0492 0.0322 'International Tables Vol C Tables 4.2.6.8 and 6.1.1.4'

loop_
_geom_angle_atom_site_label_1
_geom_angle_atom_site_label_2
_geom_angle_atom_site_label_3
_geom_angle
_geom_angle_site_symmetry_1
_geom_angle_site_symmetry_3
_geom_angle_publ_flag
C2 C1 C10 116.9(2) . . ?
O1 C1 C2 120.4(2) . . ?
O1 C1 C10 122.4(2) . . ?
C1 C2 H2 118.8 . . ?
C3 C2 C1 122.5(2) . . ?
C3 C2 H2 118.8 . . ?
C2 C3 H3 117.9 . . ?
C2 C3 C4 124.1(2) . . ?
C4 C3 H3 117.9 . . ?
C3 C4 H4 108.1 . . ?
C3 C4 C5 109.8(2) . . ?
C3 C4 C29 109.50(19) . . ?
C5 C4 H4 108.1 . . ?
C29 C4 H4 108.1 . . ?
C29 C4 C5 113.26(19) . . ?
C4 C5 H5 107.0 . . ?
C4 C5 C10 111.83(18) . . ?
C6 C5 C4 111.2(2) . . ?
C6 C5 H5 107.0 . . ?
C6 C5 C10 112.48(17) . . ?
C10 C5 H5 107.0 . . ?
C5 C6 H6A 108.9 . . ?
C5 C6 H6B 108.9 . . ?
H6A C6 H6B 107.7 . . ?
C7 C6 C5 113.42(19) . . ?
C7 C6 H6A 108.9 . . ?
C7 C6 H6B 108.9 . . ?
C6 C7 H7 108.3 . . ?
C6 C7 C8 113.06(18) . . ?
C8 C7 H7 108.3 . . ?
O8 C7 C6 105.24(17) . . ?
O8 C7 H7 108.3 . . ?
O8 C7 C8 113.33(18) . . ?
C7 C8 C9 110.99(17) . . ?
C7 C8 C30 103.46(18) . . ?
C14 C8 C7 109.49(17) . . ?
C14 C8 C9 104.77(17) . . ?
C14 C8 C30 110.38(17) . . ?
C30 C8 C9 117.70(18) . . ?
C8 C9 H9 104.4 . . ?
C8 C9 C10 113.75(18) . . ?
C10 C9 H9 104.4 . . ?
C11 C9 C8 110.99(17) . . ?
C11 C9 H9 104.4 . . ?
C11 C9 C10 117.19(17) . . ?
C1 C10 C5 107.43(18) . . ?
C1 C10 C9 111.13(18) . . ?
C1 C10 C19 104.25(17) . . ?
C5 C10 C9 107.91(17) . . ?
C19 C10 C5 112.36(18) . . ?
C19 C10 C9 113.60(17) . . ?
C9 C11 H11 109.1 . . ?
C12 C11 C9 116.38(19) . . ?
C12 C11 H11 109.1 . . ?
O2 C11 C9 105.97(17) . . ?
O2 C11 H11 109.1 . . ?
O2 C11 C12 106.87(17) . . ?
C11 C12 H12A 108.3 . . ?
C11 C12 H12B 108.3 . . ?
C11 C12 C13 115.92(18) . . ?
H12A C12 H12B 107.4 . . ?
C13 C12 H12A 108.3 . . ?
C13 C12 H12B 108.3 . . ?
C14 C13 C12 108.78(17) . . ?
C14 C13 C17 110.51(19) . . ?
C14 C13 C18 109.81(18) . . ?
C17 C13 C12 106.76(17) . . ?
C18 C13 C12 110.65(19) . . ?
C18 C13 C17 110.28(17) . . ?
C8 C14 C13 117.94(18) . . ?
C15 C14 C8 119.5(2) . . ?
C15 C14 C13 121.9(2) . . ?
C14 C15 H15 118.7 . . ?
C14 C15 C16 122.6(2) . . ?
C16 C15 H15 118.7 . . ?
O8 C16 C15 118.12(19) . . ?
O9 C16 C15 122.6(2) . . ?
O9 C16 O8 118.9(2) . . ?
C13 C17 H17 108.3 . . ?
C13 C17 C20 115.5(2) . . ?
C20 C17 H17 108.3 . . ?
O7 C17 C13 109.66(18) . . ?
O7 C17 H17 108.3 . . ?
O7 C17 C20 106.47(17) . . ?
C13 C18 H18A 109.5 . . ?
C13 C18 H18B 109.5 . . ?
C13 C18 H18C 109.5 . . ?
H18A C18 H18B 109.5 . . ?
H18A C18 H18C 109.5 . . ?
H18B C18 H18C 109.5 . . ?
C10 C19 H19A 109.5 . . ?
C10 C19 H19B 109.5 . . ?
C10 C19 H19C 109.5 . . ?
H19A C19 H19B 109.5 . . ?
H19A C19 H19C 109.5 . . ?
H19B C19 H19C 109.5 . . ?
C17 C20 H20 110.4 . . ?
C21 C20 C17 110.82(19) . . ?
C21 C20 H20 110.4 . . ?
C21 C20 C22 111.26(19) . . ?
C22 C20 C17 103.40(19) . . ?
C22 C20 H20 110.4 . . ?
C20 C21 H21 124.3 . . ?
O4 C21 C20 114.3(4) . . ?
O5 C21 C20 111.5(2) . . ?
O5 C21 H21 124.3 . . ?
C20 C22 H22A 110.7 . . ?
C20 C22 H22B 110.7 . . ?
H22A C22 H22B 108.8 . . ?
C23 C22 C20 105.22(18) . . ?
C23 C22 H22A 110.7 . . ?
C23 C22 H22B 110.7 . . ?
O6 C23 C22 129.3(2) . . ?
O6 C23 O7 120.5(2) . . ?
O7 C23 C22 110.19(19) . . ?
C4 C29 H29A 109.5 . . ?
C4 C29 H29B 109.5 . . ?
C4 C29 H29C 109.5 . . ?
H29A C29 H29B 109.5 . . ?
H29A C29 H29C 109.5 . . ?
H29B C29 H29C 109.5 . . ?
C8 C30 H30A 109.5 . . ?
C8 C30 H30B 109.5 . . ?
C8 C30 H30C 109.5 . . ?
H30A C30 H30B 109.5 . . ?
H30A C30 H30C 109.5 . . ?
H30B C30 H30C 109.5 . . ?
O2 C31 C32 111.14(19) . . ?
O3 C31 C32 124.1(2) . . ?
O3 C31 O2 124.8(2) . . ?
C31 C32 H32A 109.5 . . ?
C31 C32 H32B 109.5 . . ?
C31 C32 H32C 109.5 . . ?
H32A C32 H32B 109.5 . . ?
H32A C32 H32C 109.5 . . ?
H32B C32 H32C 109.5 . . ?
C31 O2 C11 116.35(17) . . ?
C21 O4 H4A 109.5 . . ?
C21 O5 H5A 109.5 . . ?
C23 O7 C17 112.13(18) . . ?
C16 O8 C7 116.65(16) . . ?

loop_
_geom_bond_atom_site_label_1
_geom_bond_atom_site_label_2
_geom_bond_distance
_geom_bond_site_symmetry_2
_geom_bond_publ_flag
C1 C2 1.473(3) . ?
C1 C10 1.542(3) . ?
C1 O1 1.219(3) . ?
C2 H2 0.9300 . ?
C2 C3 1.325(4) . ?
C3 H3 0.9300 . ?
C3 C4 1.496(4) . ?
C4 H4 0.9800 . ?
C4 C5 1.537(3) . ?
C4 C29 1.536(3) . ?
C5 H5 0.9800 . ?
C5 C6 1.530(3) . ?
C5 C10 1.558(3) . ?
C6 H6A 0.9700 . ?
C6 H6B 0.9700 . ?
C6 C7 1.519(3) . ?
C7 H7 0.9800 . ?
C7 C8 1.531(3) . ?
C7 O8 1.461(3) . ?
C8 C9 1.561(3) . ?
C8 C14 1.516(3) . ?
C8 C30 1.557(3) . ?
C9 H9 0.9800 . ?
C9 C10 1.562(3) . ?
C9 C11 1.558(3) . ?
C10 C19 1.547(3) . ?
C11 H11 0.9800 . ?
C11 C12 1.530(3) . ?
C11 O2 1.460(3) . ?
C12 H12A 0.9700 . ?
C12 H12B 0.9700 . ?
C12 C13 1.554(3) . ?
C13 C14 1.531(3) . ?
C13 C17 1.551(3) . ?
C13 C18 1.537(3) . ?
C14 C15 1.336(3) . ?
C15 H15 0.9300 . ?
C15 C16 1.466(3) . ?
C16 O8 1.337(3) . ?
C16 O9 1.223(3) . ?
C17 H17 0.9800 . ?
C17 C20 1.553(3) . ?
C17 O7 1.443(3) . ?
C18 H18A 0.9600 . ?
C18 H18B 0.9600 . ?
C18 H18C 0.9600 . ?
C19 H19A 0.9600 . ?
C19 H19B 0.9600 . ?
C19 H19C 0.9600 . ?
C20 H20 0.9800 . ?
C20 C21 1.528(3) . ?
C20 C22 1.534(3) . ?
C21 H21 0.9300 . ?
C21 O4 1.366(9) . ?
C21 O5 1.380(4) . ?
C22 H22A 0.9700 . ?
C22 H22B 0.9700 . ?
C22 C23 1.502(4) . ?
C23 O6 1.197(3) . ?
C23 O7 1.358(3) . ?
C29 H29A 0.9600 . ?
C29 H29B 0.9600 . ?
C29 H29C 0.9600 . ?
C30 H30A 0.9600 . ?
C30 H30B 0.9600 . ?
C30 H30C 0.9600 . ?
C31 C32 1.499(3) . ?
C31 O2 1.339(3) . ?
C31 O3 1.208(3) . ?
C32 H32A 0.9600 . ?
C32 H32B 0.9600 . ?
C32 H32C 0.9600 . ?
O4 H4A 0.8200 . ?
O5 H5A 0.8200 . ?
